data_4317680
loop_
_publ_author_name
'Kazushi Shiren'
'Shuhei Fujinami'
'Masatatsu Suzuki'
'Akira Uehara'

_publ_contact_author_address
;
Department of Chemistry, Faculty of Science, Kanazawa University, Kakuma-
machi, Kanazawa 920-1192, Japan
;
_publ_contact_author_email ' suzuki@cacheibm.s.kanazawa-u.ac.jp '
_publ_contact_author_fax ' +81-76-264-5742 '
_publ_contact_author_name ' M. Suzuki'
_publ_contact_author_phone ' +81-76-264-5701 '
_publ_section_title
;
 Synthesis, Structures, and Magnetic Properties of Heterodimetal
 Bis(\m-hydroxo)chromium(III)nickel(II) Complexes with Tpa Derivatives
 Having Sterically Bulky Substituents
;
_journal_name_full 'Inorganic Chemistry'
_journal_page_first 1598
_journal_page_last 1605
_journal_paper_doi 10.1021/ic010568o
_journal_volume 41
_journal_year 2002
_chemical_formula_sum 'C43 H42.25 Cl3 Cr N8 Ni O16.25'
_chemical_formula_weight 1148.16
_space_group_IT_number 2
_symmetry_cell_setting triclinic
_symmetry_Int_Tables_number 2
_symmetry_space_group_name_Hall '-P 1'
_symmetry_space_group_name_H-M 'P -1'
_cell_angle_alpha 104.367(8)
_cell_angle_beta 91.308(9)
_cell_angle_gamma 94.444(8)
_cell_formula_units_Z 2
_cell_length_a 13.881(1)
_cell_length_b 14.565(2)
_cell_length_c 13.379(2)
_cell_measurement_temperature 293.2
_cell_volume 2610.0(6)
_computing_cell_refinement P
_computing_data_collection P
_computing_data_reduction 'teXsan Ver. 1.11'
_computing_publication_material 'teXsan Ver. 1.11'
_computing_structure_refinement 'teXsan Ver. 1.10'
_computing_structure_solution SHELXS86
_diffrn_measured_fraction_theta_full 0.8558
_diffrn_measured_fraction_theta_max 0.8558
_diffrn_radiation_type 'Mo K\a'
_diffrn_radiation_wavelength 0.7107
_diffrn_reflns_limit_h_max 16
_diffrn_reflns_limit_h_min 0
_diffrn_reflns_limit_k_max 17
_diffrn_reflns_limit_k_min -17
_diffrn_reflns_limit_l_max 16
_diffrn_reflns_limit_l_min -16
_diffrn_reflns_number 8447
_diffrn_reflns_theta_full 25.66
_diffrn_reflns_theta_max 25.66
_exptl_absorpt_coefficient_mu 0.796
_exptl_absorpt_correction_type none
_exptl_crystal_colour brown
_exptl_crystal_density_diffrn 1.461
_exptl_crystal_density_method 'not measured'
_exptl_crystal_description Block
_exptl_crystal_size_max 0.15
_exptl_crystal_size_mid 0.10
_exptl_crystal_size_min 0.10
_refine_diff_density_max 0.84
_refine_diff_density_min -0.48
_refine_ls_extinction_coef 0.005(2)
_refine_ls_extinction_method 'Zachariasen(1967) type 2 Gaussian isotropic'
_refine_ls_goodness_of_fit_ref 2.140
_refine_ls_hydrogen_treatment noref
_refine_ls_number_parameters 665
_refine_ls_number_reflns 6882
_refine_ls_R_factor_gt 0.0861
_refine_ls_shift/su_max 0.0156
_refine_ls_structure_factor_coef F
_refine_ls_weighting_details 'w = 1/[\s^2^(Fo) + 0.00240|Fo|^2^]'
_refine_ls_weighting_scheme calc
_refine_ls_wR_factor_ref 0.1349
_reflns_number_gt 6882
_reflns_number_total 8447
_reflns_threshold_expression F^2^>3.0\s(F^2^)
_cod_data_source_file ic010568o_1.cif
_cod_data_source_block DC12-7
_cod_original_cell_volume 2609.9(5)
_cod_original_sg_symbol_H-M 'P -1 '
_cod_original_formula_sum 'C43 H42.25 Cl3 Cr N8 O16.25 Ni '
_cod_database_code 4317680

loop_
_symmetry_equiv_pos_as_xyz
x,y,z
-x,-y,-z

loop_
_atom_site_label
_atom_site_type_symbol
_atom_site_fract_x
_atom_site_fract_y
_atom_site_fract_z
_atom_site_U_iso_or_equiv
_atom_site_adp_type
_atom_site_occupancy
_atom_site_calc_flag
_atom_site_refinement_flags
_atom_site_disorder_assembly
_atom_site_disorder_group
Ni1 Ni 0.18870(6) 0.78324(5) 0.26370(6) 0.0573(2) Uani 1.00 d . . .
Cr1 Cr 0.27420(6) 0.60323(6) 0.29898(7) 0.0506(3) Uani 1.00 d . . .
Cl1 Cl -0.1228(2) 0.7468(1) 0.6016(2) 0.0884(6) Uani 1.00 d . . .
Cl2 Cl 0.3233(2) 0.5742(2) -0.0843(2) 0.1016(7) Uani 1.00 d . . .
Cl3 Cl 0.7692(2) 0.9436(2) 0.2266(2) 0.0947(7) Uani 1.00 d . . .
O1 O 0.2557(3) 0.6665(3) 0.1919(3) 0.062(1) Uani 1.00 d . . .
O2 O 0.2271(3) 0.7150(3) 0.3787(3) 0.059(1) Uani 1.00 d . . .
O3 O -0.1714(5) 0.8070(5) 0.5526(6) 0.120(3) Uani 1.00 d . . .
O4 O -0.1874(5) 0.7079(6) 0.6644(6) 0.128(3) Uani 1.00 d . . .
O5 O -0.0428(6) 0.8020(6) 0.6630(8) 0.169(4) Uani 1.00 d . . .
O6 O -0.0855(7) 0.6729(5) 0.5304(7) 0.162(4) Uani 1.00 d . . .
O7 O 0.271(1) 0.6122(10) -0.1497(8) 0.242(7) Uani 1.00 d . . .
O8 O 0.2556(7) 0.5446(6) -0.0195(5) 0.147(3) Uani 1.00 d . . .
O9 O 0.3710(6) 0.4964(6) -0.1384(6) 0.144(3) Uani 1.00 d . . .
O10 O 0.3835(8) 0.6405(9) -0.0114(9) 0.217(5) Uani 1.00 d . . .
O11 O 0.746(1) 0.910(1) 0.309(1) 0.162(5) Uiso 0.70 d P . .
O12 O 0.713(3) 0.843(3) 0.199(3) 0.16(1) Uiso 0.30 d P . .
O13 O 0.816(2) 0.955(2) 0.325(2) 0.138(8) Uiso 0.30 d P . .
O14 O 0.682(2) 0.891(2) 0.169(3) 0.148(10) Uiso 0.30 d P . .
O15 O 0.723(1) 1.018(2) 0.199(2) 0.180(7) Uiso 0.60 d P . .
O16 O 0.752(5) 1.051(5) 0.271(6) 0.21(2) Uiso 0.20 d P . .
O17 O 0.716(5) 0.947(5) 0.129(5) 0.20(2) Uiso 0.20 d P . .
O18 O 0.791(3) 0.867(2) 0.143(3) 0.16(1) Uiso 0.30 d P . .
O19 O 0.849(1) 0.911(1) 0.162(1) 0.154(5) Uiso 0.60 d P . .
O20 O 0.844(2) 1.014(2) 0.242(2) 0.183(7) Uiso 0.50 d P . .
O21 O 0.340(1) 0.809(1) 0.591(1) 0.186(5) Uiso 0.75 d P . .
O22 O 0.151(1) 0.740(1) 0.590(1) 0.219(6) Uiso 0.75 d P . .
O23 O 0.689(3) 0.214(3) 0.275(3) 0.18(1) Uiso 0.25 d P . .
O24 O 0.500(4) 0.172(3) 0.169(4) 0.21(2) Uiso 0.25 d P . .
O25 O 0.407(4) 0.145(3) 0.155(4) 0.18(1) Uiso 0.25 d P . .
N1 N 0.4201(4) 0.6513(4) 0.3188(4) 0.064(1) Uani 1.00 d . . .
N2 N 0.3129(4) 0.5620(4) 0.4340(4) 0.061(1) Uani 1.00 d . . .
N3 N 0.2980(3) 0.4762(3) 0.1923(4) 0.057(1) Uani 1.00 d . . .
N4 N 0.1395(3) 0.5300(4) 0.2897(4) 0.058(1) Uani 1.00 d . . .
N5 N 0.1135(4) 0.8879(4) 0.3604(4) 0.068(2) Uani 1.00 d . . .
N6 N 0.1603(4) 0.8573(4) 0.1537(4) 0.074(2) Uani 1.00 d . . .
N7 N 0.3032(4) 0.8901(4) 0.3185(4) 0.069(2) Uani 1.00 d . . .
N8 N 0.0445(4) 0.7180(4) 0.2353(4) 0.069(2) Uani 1.00 d . . .
C1 C 0.4597(4) 0.6485(5) 0.4120(5) 0.067(2) Uani 1.00 d . . .
C2 C 0.4747(5) 0.6873(5) 0.2548(6) 0.078(2) Uani 1.00 d . . .
C3 C 0.5687(6) 0.7276(6) 0.2826(9) 0.098(3) Uani 1.00 d . . .
C4 C 0.6079(6) 0.7296(6) 0.3793(10) 0.101(3) Uani 1.00 d . . .
C5 C 0.5548(5) 0.6898(5) 0.4457(7) 0.085(2) Uani 1.00 d . . .
C6 C 0.5884(6) 0.6837(8) 0.5465(8) 0.109(3) Uani 1.00 d . . .
C7 C 0.5345(7) 0.6388(8) 0.6041(7) 0.108(3) Uani 1.00 d . . .
C8 C 0.4388(6) 0.5940(6) 0.5710(6) 0.086(2) Uani 1.00 d . . .
C9 C 0.3801(7) 0.5449(7) 0.6250(5) 0.097(3) Uani 1.00 d . . .
C10 C 0.2931(7) 0.5053(8) 0.5861(6) 0.101(3) Uani 1.00 d . . .
C11 C 0.2604(5) 0.5148(6) 0.4880(5) 0.075(2) Uani 1.00 d . . .
C12 C 0.4021(5) 0.6013(5) 0.4736(5) 0.064(2) Uani 1.00 d . . .
C13 C 0.2153(5) 0.4172(4) 0.1633(4) 0.061(2) Uani 1.00 d . . .
C14 C 0.3772(5) 0.4501(5) 0.1419(5) 0.072(2) Uani 1.00 d . . .
C15 C 0.3793(7) 0.3670(6) 0.0630(7) 0.098(3) Uani 1.00 d . . .
C16 C 0.2949(8) 0.3080(5) 0.0342(6) 0.098(3) Uani 1.00 d . . .
C17 C 0.2104(6) 0.3307(5) 0.0855(5) 0.077(2) Uani 1.00 d . . .
C18 C 0.1220(8) 0.2745(6) 0.0632(7) 0.099(3) Uani 1.00 d . . .
C19 C 0.0464(8) 0.2976(7) 0.1166(8) 0.105(3) Uani 1.00 d . . .
C20 C 0.0455(5) 0.3847(5) 0.1973(6) 0.079(2) Uani 1.00 d . . .
C21 C -0.0325(6) 0.4144(7) 0.2577(8) 0.094(3) Uani 1.00 d . . .
C22 C -0.0234(5) 0.4991(7) 0.3342(8) 0.094(3) Uani 1.00 d . . .
C23 C 0.0643(5) 0.5540(5) 0.3472(6) 0.071(2) Uani 1.00 d . . .
C24 C 0.1304(4) 0.4445(4) 0.2175(5) 0.061(2) Uani 1.00 d . . .
C25 C 0.0824(6) 0.9525(5) 0.2971(6) 0.084(2) Uani 1.00 d . . .
C26 C 0.1151(6) 0.9350(5) 0.1916(6) 0.077(2) Uani 1.00 d . . .
C27 C 0.0944(9) 0.9947(8) 0.1320(9) 0.127(4) Uani 1.00 d . . .
C28 C 0.127(1) 0.974(1) 0.030(1) 0.163(6) Uani 1.00 d . . .
C29 C 0.1743(10) 0.894(1) -0.0070(9) 0.133(5) Uani 1.00 d . . .
C30 C 0.1882(7) 0.8386(7) 0.0554(6) 0.096(3) Uani 1.00 d . . .
C31 C 0.1841(6) 0.9378(5) 0.4437(5) 0.079(2) Uani 1.00 d . . .
C32 C 0.2817(6) 0.9527(5) 0.4039(6) 0.075(2) Uani 1.00 d . . .
C33 C 0.3466(7) 1.0312(6) 0.4538(8) 0.101(3) Uani 1.00 d . . .
C34 C 0.4349(8) 1.0394(7) 0.412(1) 0.122(4) Uani 1.00 d . . .
C35 C 0.4559(7) 0.9799(8) 0.3261(10) 0.111(4) Uani 1.00 d . . .
C36 C 0.3895(6) 0.9015(6) 0.2769(7) 0.085(3) Uani 1.00 d . . .
C37 C 0.0318(5) 0.8367(5) 0.3963(6) 0.078(2) Uani 1.00 d . . .
C38 C -0.0151(5) 0.7611(5) 0.3079(5) 0.072(2) Uani 1.00 d . . .
C39 C -0.1138(6) 0.7341(7) 0.3016(8) 0.096(3) Uani 1.00 d . . .
C40 C -0.1530(8) 0.6651(9) 0.221(1) 0.118(4) Uani 1.00 d . . .
C41 C -0.0910(9) 0.6211(7) 0.1446(8) 0.111(4) Uani 1.00 d . . .
C42 C 0.0067(6) 0.6498(5) 0.1541(6) 0.078(2) Uani 1.00 d . . .
C43a C 0.408(2) 0.852(2) 0.191(3) 0.11(1) Uani 0.35 d P . .
C43b C 0.053(1) 0.611(1) 0.077(1) 0.113(5) Uani 0.65 d P . .
H1 H 0.2734 0.6481 0.1221 0.0744 Uiso 1.00 calc . . .
H2 H 0.2220 0.7353 0.4514 0.0709 Uiso 1.00 calc . . .
H3 H 0.4487 0.6854 0.1879 0.0936 Uiso 1.00 calc . . .
H4 H 0.6056 0.7535 0.2357 0.1178 Uiso 1.00 calc . . .
H5 H 0.6714 0.7583 0.3996 0.1207 Uiso 1.00 calc . . .
H6 H 0.6507 0.7124 0.5726 0.1310 Uiso 1.00 calc . . .
H7 H 0.5602 0.6363 0.6697 0.1291 Uiso 1.00 calc . . .
H8 H 0.4018 0.5393 0.6909 0.1168 Uiso 1.00 calc . . .
H9 H 0.2533 0.4709 0.6236 0.1217 Uiso 1.00 calc . . .
H10 H 0.1985 0.4860 0.4607 0.0901 Uiso 1.00 calc . . .
H11 H 0.4354 0.4903 0.1607 0.0868 Uiso 1.00 calc . . .
H12 H 0.4377 0.3513 0.0296 0.1179 Uiso 1.00 calc . . .
H13 H 0.2946 0.2521 -0.0204 0.1170 Uiso 1.00 calc . . .
H14 H 0.1172 0.2185 0.0082 0.1184 Uiso 1.00 calc . . .
H15 H -0.0108 0.2555 0.1019 0.1259 Uiso 1.00 calc . . .
H16 H -0.0924 0.3762 0.2463 0.1125 Uiso 1.00 calc . . .
H17 H -0.0759 0.5189 0.3764 0.1130 Uiso 1.00 calc . . .
H18 H 0.0709 0.6116 0.3999 0.0856 Uiso 1.00 calc . . .
H19 H 0.1058 1.0156 0.3322 0.1008 Uiso 1.00 calc . . .
H20 H 0.0137 0.9474 0.2933 0.1008 Uiso 1.00 calc . . .
H21 H 0.0593 1.0484 0.1577 0.1530 Uiso 1.00 calc . . .
H22 H 0.1164 1.0152 -0.0125 0.1958 Uiso 1.00 calc . . .
H23 H 0.1962 0.8787 -0.0755 0.1596 Uiso 1.00 calc . . .
H24 H 0.2197 0.7824 0.0297 0.1148 Uiso 1.00 calc . . .
H25 H 0.1625 0.9980 0.4759 0.0949 Uiso 1.00 calc . . .
H26 H 0.1884 0.9011 0.4930 0.0949 Uiso 1.00 calc . . .
H27 H 0.3296 1.0764 0.5137 0.1209 Uiso 1.00 calc . . .
H28 H 0.4818 1.0891 0.4458 0.1466 Uiso 1.00 calc . . .
H29 H 0.5163 0.9891 0.2963 0.1328 Uiso 1.00 calc . . .
H30 H -0.0140 0.8801 0.4244 0.0934 Uiso 1.00 calc . . .
H31 H 0.0544 0.8081 0.4480 0.0934 Uiso 1.00 calc . . .
H32 H -0.1538 0.7645 0.3544 0.1152 Uiso 1.00 calc . . .
H33 H -0.2204 0.6465 0.2163 0.1420 Uiso 1.00 calc . . .
H34 H -0.1165 0.5722 0.0870 0.1333 Uiso 1.00 calc . . .
H35 H 0.3572 0.8040 0.1671 0.1373 Uiso 0.35 calc P . .
H36 H 0.4154 0.8913 0.1442 0.1373 Uiso 0.35 calc P . .
H37 H 0.4668 0.8239 0.1972 0.1373 Uiso 0.35 calc P . .
H38 H 0.0449 0.5437 0.0664 0.1357 Uiso 0.65 calc P . .
H39 H 0.0294 0.6277 0.0173 0.1357 Uiso 0.65 calc P . .
H40 H 0.1198 0.6319 0.0891 0.1357 Uiso 0.65 calc P . .

loop_
_atom_site_aniso_label
_atom_site_aniso_U_11
_atom_site_aniso_U_22
_atom_site_aniso_U_33
_atom_site_aniso_U_12
_atom_site_aniso_U_13
_atom_site_aniso_U_23
Ni1 0.0672(5) 0.0548(5) 0.0506(5) 0.0058(4) 0.0025(3) 0.0140(3)
Cr1 0.0495(5) 0.0557(5) 0.0473(5) 0.0039(4) 0.0035(4) 0.0144(4)
Cl1 0.087(1) 0.081(1) 0.101(1) -0.0037(10) -0.010(1) 0.036(1)
Cl2 0.107(2) 0.125(2) 0.071(1) -0.001(1) 0.013(1) 0.022(1)
Cl3 0.107(2) 0.093(1) 0.090(1) 0.007(1) 0.007(1) 0.034(1)
O1 0.075(3) 0.066(2) 0.046(2) 0.010(2) 0.009(2) 0.015(2)
O2 0.070(2) 0.061(2) 0.048(2) 0.011(2) 0.006(2) 0.015(2)
O3 0.139(6) 0.112(5) 0.126(5) 0.018(4) -0.008(4) 0.062(4)
O4 0.131(5) 0.161(6) 0.110(5) 0.001(5) 0.004(4) 0.073(5)
O5 0.139(7) 0.137(6) 0.221(10) -0.049(5) -0.074(7) 0.048(7)
O6 0.217(9) 0.099(5) 0.173(8) 0.059(6) 0.046(7) 0.022(5)
O7 0.33(2) 0.31(2) 0.130(8) 0.17(1) 0.031(9) 0.102(9)
O8 0.171(7) 0.164(7) 0.091(5) -0.025(6) 0.034(5) 0.013(4)
O9 0.174(7) 0.158(6) 0.104(5) 0.049(6) 0.045(5) 0.025(5)
O10 0.147(8) 0.24(1) 0.20(1) -0.053(8) 0.025(7) -0.054(9)
N1 0.057(3) 0.062(3) 0.070(3) 0.003(2) 0.002(2) 0.013(2)
N2 0.065(3) 0.068(3) 0.054(3) 0.011(3) 0.003(2) 0.021(2)
N3 0.058(3) 0.062(3) 0.053(3) 0.011(2) 0.005(2) 0.015(2)
N4 0.054(3) 0.063(3) 0.061(3) 0.008(2) 0.000(2) 0.023(2)
N5 0.072(3) 0.070(3) 0.063(3) 0.012(3) -0.001(3) 0.017(3)
N6 0.085(4) 0.073(3) 0.063(3) -0.008(3) -0.001(3) 0.022(3)
N7 0.082(4) 0.059(3) 0.065(3) 0.004(3) 0.002(3) 0.016(2)
N8 0.078(3) 0.071(3) 0.061(3) 0.005(3) -0.008(3) 0.021(3)
C1 0.057(3) 0.063(3) 0.072(4) 0.011(3) -0.009(3) 0.000(3)
C2 0.060(4) 0.080(4) 0.093(5) -0.003(3) 0.020(3) 0.022(4)
C3 0.071(5) 0.073(5) 0.149(9) 0.004(4) 0.036(5) 0.023(5)
C4 0.057(4) 0.074(5) 0.156(9) 0.007(4) 0.008(5) 0.000(5)
C5 0.062(4) 0.076(4) 0.102(6) 0.013(4) -0.006(4) -0.006(4)
C6 0.070(5) 0.124(7) 0.106(7) 0.023(5) -0.029(5) -0.024(6)
C7 0.090(6) 0.142(8) 0.075(5) 0.035(6) -0.038(5) -0.006(5)
C8 0.095(5) 0.097(5) 0.061(4) 0.036(5) -0.008(4) 0.004(4)
C9 0.117(7) 0.137(7) 0.047(4) 0.062(6) 0.003(4) 0.024(4)
C10 0.107(6) 0.150(8) 0.070(5) 0.056(6) 0.030(5) 0.055(5)
C11 0.070(4) 0.101(5) 0.072(4) 0.026(4) 0.019(3) 0.046(4)
C12 0.062(4) 0.073(4) 0.053(3) 0.012(3) -0.006(3) 0.010(3)
C13 0.071(4) 0.063(3) 0.050(3) 0.005(3) -0.007(3) 0.015(3)
C14 0.075(4) 0.073(4) 0.069(4) 0.018(4) 0.008(3) 0.013(3)
C15 0.123(7) 0.078(5) 0.088(6) 0.033(5) 0.028(5) 0.002(4)
C16 0.148(8) 0.062(4) 0.074(5) 0.028(5) 0.008(5) -0.004(4)
C17 0.105(6) 0.062(4) 0.061(4) 0.007(4) -0.009(4) 0.012(3)
C18 0.132(8) 0.074(5) 0.081(5) -0.026(5) -0.034(5) 0.017(4)
C19 0.123(8) 0.086(6) 0.103(7) -0.042(6) -0.049(6) 0.039(5)
C20 0.071(4) 0.076(4) 0.095(5) -0.010(4) -0.023(4) 0.036(4)
C21 0.060(4) 0.101(6) 0.129(7) -0.011(4) -0.010(4) 0.051(6)
C22 0.058(4) 0.112(7) 0.129(7) 0.004(4) 0.013(4) 0.061(6)
C23 0.054(3) 0.078(4) 0.092(5) 0.007(3) 0.008(3) 0.040(4)
C24 0.053(3) 0.070(4) 0.064(4) 0.002(3) -0.006(3) 0.028(3)
C25 0.104(5) 0.070(4) 0.083(5) 0.024(4) 0.009(4) 0.024(4)
C26 0.086(5) 0.073(4) 0.072(4) 0.003(4) -0.008(4) 0.022(3)
C27 0.17(1) 0.112(7) 0.128(9) 0.043(7) 0.011(7) 0.069(7)
C28 0.19(1) 0.21(1) 0.13(1) 0.03(1) -0.003(9) 0.12(1)
C29 0.150(10) 0.17(1) 0.097(7) 0.001(9) -0.004(7) 0.079(8)
C30 0.106(6) 0.110(6) 0.071(5) -0.014(5) 0.001(4) 0.031(5)
C31 0.100(5) 0.069(4) 0.062(4) 0.015(4) 0.006(4) 0.002(3)
C32 0.083(5) 0.064(4) 0.078(4) 0.008(4) -0.009(4) 0.015(3)
C33 0.093(6) 0.072(5) 0.122(7) 0.000(4) -0.009(5) 0.001(5)
C34 0.099(7) 0.089(6) 0.16(1) -0.014(6) -0.010(7) 0.006(7)
C35 0.084(6) 0.111(7) 0.147(9) 0.005(6) 0.010(6) 0.051(7)
C36 0.080(5) 0.096(6) 0.085(5) -0.007(4) 0.003(4) 0.036(5)
C37 0.074(4) 0.076(4) 0.083(5) 0.019(4) 0.014(4) 0.013(4)
C38 0.071(4) 0.076(4) 0.073(4) 0.013(4) -0.003(3) 0.022(3)
C39 0.063(4) 0.114(7) 0.115(7) 0.014(5) 0.000(4) 0.035(6)
C40 0.088(6) 0.142(9) 0.131(9) -0.018(6) -0.033(6) 0.059(8)
C41 0.134(8) 0.097(6) 0.100(7) -0.036(6) -0.057(6) 0.042(5)
C42 0.101(6) 0.068(4) 0.061(4) 0.008(4) -0.008(4) 0.013(3)
C43a 0.07(1) 0.09(2) 0.17(3) 0.01(1) -0.01(2) 0.01(2)
C43b 0.11(1) 0.093(9) 0.13(1) 0.006(8) -0.029(10) 0.022(9)

loop_
_atom_type_symbol
_atom_type_description
_atom_type_scat_dispersion_real
_atom_type_scat_dispersion_imag
_atom_type_scat_source
C C 0.003 0.002
;International Tables for Crystallography
(1992, Vol. C, Tables 4.2.6.8 and 6.1.1.1)
;
H H 0.000 0.000
;International Tables for Crystallography
(1992, Vol. C, Table 6.1.1.2)
;
N N 0.006 0.003
;International Tables for Crystallography
(1992, Vol. C, Tables 4.2.6.8 and 6.1.1.1)
;
O O 0.011 0.006
;International Tables for Crystallography
(1992, Vol. C, Tables 4.2.6.8 and 6.1.1.1)
;
Cr Cr 0.321 0.624
;International Tables for Crystallography
(1992, Vol. C, Tables 4.2.6.8 and 6.1.1.1)
;
Ni Ni 0.339 1.112
;International Tables for Crystallography
(1992, Vol. C, Tables 4.2.6.8 and 6.1.1.1)
;
Cl Cl 0.148 0.159
;International Tables for Crystallography
(1992, Vol. C, Tables 4.2.6.8 and 6.1.1.1)
;

loop_
_geom_angle_atom_site_label_1
_geom_angle_atom_site_label_2
_geom_angle_atom_site_label_3
_geom_angle
_geom_angle_site_symmetry_1
_geom_angle_site_symmetry_2
_geom_angle_site_symmetry_3
_geom_angle_publ_flag
O1 NI1 O2 73.2(1) . . . yes
O1 NI1 N5 168.2(2) . . . yes
O1 NI1 N6 107.3(2) . . . yes
O1 NI1 N7 104.4(2) . . . yes
O1 NI1 N8 96.6(2) . . . yes
O2 NI1 N5 96.0(2) . . . yes
O2 NI1 N6 175.7(2) . . . yes
O2 NI1 N7 89.9(2) . . . yes
O2 NI1 N8 96.1(2) . . . yes
N5 NI1 N6 83.8(2) . . . yes
N5 NI1 N7 79.7(2) . . . yes
N5 NI1 N8 79.6(2) . . . yes
N6 NI1 N7 85.8(2) . . . yes
N6 NI1 N8 88.1(2) . . . yes
N7 NI1 N8 159.0(2) . . . yes
O1 CR1 O2 81.4(2) . . . yes
O1 CR1 N1 91.9(2) . . . yes
O1 CR1 N2 167.1(2) . . . yes
O1 CR1 N3 91.9(2) . . . yes
O1 CR1 N4 99.1(2) . . . yes
O2 CR1 N1 96.7(2) . . . yes
O2 CR1 N2 90.8(2) . . . yes
O2 CR1 N3 167.5(2) . . . yes
O2 CR1 N4 91.3(2) . . . yes
N1 CR1 N2 78.8(2) . . . yes
N1 CR1 N3 94.0(2) . . . yes
N1 CR1 N4 167.3(2) . . . yes
N2 CR1 N3 97.5(2) . . . yes
N2 CR1 N4 91.2(2) . . . yes
N3 CR1 N4 79.3(2) . . . yes
O3 CL1 O4 109.9(4) . . . yes
O3 CL1 O5 108.3(5) . . . yes
O3 CL1 O6 111.9(5) . . . yes
O4 CL1 O5 110.5(6) . . . yes
O4 CL1 O6 109.0(5) . . . yes
O5 CL1 O6 107.3(6) . . . yes
O7 CL2 O8 105.5(7) . . . yes
O7 CL2 O9 111.8(6) . . . yes
O7 CL2 O10 114.7(9) . . . yes
O8 CL2 O9 110.2(5) . . . yes
O8 CL2 O10 100.4(6) . . . yes
O9 CL2 O10 113.3(6) . . . yes
O11 CL3 O12 65(1) . . . yes
O11 CL3 O13 47(1) . . . yes
O11 CL3 O14 90(1) . . . yes
O11 CL3 O15 123(1) . . . yes
O11 CL3 O16 99(2) . . . yes
O11 CL3 O17 134(2) . . . yes
O11 CL3 O18 109(1) . . . yes
O11 CL3 O19 122.2(8) . . . yes
O11 CL3 O20 116(1) . . . yes
O12 CL3 O13 106(1) . . . yes
O12 CL3 O14 38(1) . . . yes
O12 CL3 O15 116(1) . . . yes
O12 CL3 O16 140(3) . . . yes
O12 CL3 O17 79(2) . . . yes
O12 CL3 O18 55(1) . . . yes
O12 CL3 O19 92(1) . . . yes
O12 CL3 O20 160(1) . . . yes
O13 CL3 O14 137(1) . . . yes
O13 CL3 O15 122(1) . . . yes
O13 CL3 O16 82(3) . . . yes
O13 CL3 O17 171(2) . . . yes
O13 CL3 O18 119(1) . . . yes
O13 CL3 O19 98(1) . . . yes
O13 CL3 O20 69(1) . . . yes
O14 CL3 O15 78(1) . . . yes
O14 CL3 O16 110(3) . . . yes
O14 CL3 O17 45(2) . . . yes
O14 CL3 O18 67(1) . . . yes
O14 CL3 O19 104(1) . . . yes
O14 CL3 O20 151(1) . . . yes
O15 CL3 O16 39(2) . . . yes
O15 CL3 O17 48(2) . . . yes
O15 CL3 O18 115(1) . . . yes
O15 CL3 O19 114(1) . . . yes
O15 CL3 O20 78(1) . . . yes
O16 CL3 O17 88(3) . . . yes
O16 CL3 O18 150(3) . . . yes
O16 CL3 O19 124(2) . . . yes
O16 CL3 O20 58(2) . . . yes
O17 CL3 O18 69(2) . . . yes
O17 CL3 O19 86(2) . . . yes
O17 CL3 O20 106(2) . . . yes
O18 CL3 O19 39(1) . . . yes
O18 CL3 O20 108(1) . . . yes
O19 CL3 O20 69(1) . . . yes
NI1 O1 CR1 103.2(2) . . . yes
NI1 O2 CR1 101.5(2) . . . yes
CL3 O11 O12 63(1) . . . yes
CL3 O11 O13 69(1) . . . yes
O12 O11 O13 123(2) . . . yes
CL3 O12 O11 50(1) . . . yes
CL3 O12 O14 65(2) . . . yes
CL3 O12 O18 57(1) . . . yes
O11 O12 O14 98(3) . . . yes
O11 O12 O18 98(2) . . . yes
O14 O12 O18 82(3) . . . yes
CL3 O13 O11 63(1) . . . yes
CL3 O13 O20 53(1) . . . yes
O11 O13 O20 116(2) . . . yes
CL3 O14 O12 75(3) . . . yes
CL3 O14 O17 68(3) . . . yes
CL3 O14 O18 55(1) . . . yes
O12 O14 O17 130(5) . . . yes
O12 O14 O18 59(2) . . . yes
O17 O14 O18 72(3) . . . yes
CL3 O15 O16 77(4) . . . yes
CL3 O15 O17 68(3) . . . yes
O16 O15 O17 146(6) . . . yes
CL3 O16 O15 62(4) . . . yes
CL3 O16 O20 53(2) . . . yes
O15 O16 O20 90(5) . . . yes
CL3 O17 O14 65(3) . . . yes
CL3 O17 O15 62(3) . . . yes
CL3 O17 O18 53(2) . . . yes
O14 O17 O15 101(5) . . . yes
O14 O17 O18 66(3) . . . yes
O15 O17 O18 113(5) . . . yes
CL3 O18 O12 66(2) . . . yes
CL3 O18 O14 57(1) . . . yes
CL3 O18 O17 57(2) . . . yes
CL3 O18 O19 72(2) . . . yes
O12 O18 O14 37(1) . . . yes
O12 O18 O17 78(3) . . . yes
O12 O18 O19 133(3) . . . yes
O14 O18 O17 41(2) . . . yes
O14 O18 O19 126(3) . . . yes
O17 O18 O19 97(3) . . . yes
CL3 O19 O18 68(2) . . . yes
CL3 O19 O20 52(1) . . . yes
O18 O19 O20 120(2) . . . yes
CL3 O20 O13 56(1) . . . yes
CL3 O20 O16 67(3) . . . yes
CL3 O20 O19 57(1) . . . yes
O13 O20 O16 80(3) . . . yes
O13 O20 O19 85(1) . . . yes
O16 O20 O19 121(3) . . . yes
CR1 N1 C1 113.2(4) . . . yes
CR1 N1 C2 127.9(5) . . . yes
C1 N1 C2 118.8(6) . . . yes
CR1 N2 C11 129.5(5) . . . yes
CR1 N2 C12 112.0(4) . . . yes
C11 N2 C12 118.1(5) . . . yes
CR1 N3 C13 112.8(3) . . . yes
CR1 N3 C14 129.9(5) . . . yes
C13 N3 C14 116.8(5) . . . yes
CR1 N4 C23 128.1(5) . . . yes
CR1 N4 C24 114.2(4) . . . yes
C23 N4 C24 117.6(6) . . . yes
NI1 N5 C25 107.2(4) . . . yes
NI1 N5 C31 105.3(4) . . . yes
NI1 N5 C37 106.0(4) . . . yes
C25 N5 C31 111.5(6) . . . yes
C25 N5 C37 112.8(5) . . . yes
C31 N5 C37 113.6(6) . . . yes
NI1 N6 C26 112.8(4) . . . yes
NI1 N6 C30 127.5(6) . . . yes
C26 N6 C30 119.5(6) . . . yes
NI1 N7 C32 112.2(5) . . . yes
NI1 N7 C36 128.4(5) . . . yes
C32 N7 C36 119.4(7) . . . yes
NI1 N8 C38 111.4(5) . . . yes
NI1 N8 C42 129.3(5) . . . yes
C38 N8 C42 119.0(7) . . . yes
N1 C1 C5 121.6(7) . . . yes
N1 C1 C12 117.0(5) . . . yes
C5 C1 C12 121.5(6) . . . yes
N1 C2 C3 122.1(8) . . . yes
C2 C3 C4 119.5(8) . . . yes
C3 C4 C5 119.9(7) . . . yes
C1 C5 C4 118.0(8) . . . yes
C1 C5 C6 116.6(8) . . . yes
C4 C5 C6 125.4(8) . . . yes
C5 C6 C7 121.9(8) . . . yes
C6 C7 C8 122.8(8) . . . yes
C7 C8 C9 126.1(8) . . . yes
C7 C8 C12 116.8(8) . . . yes
C9 C8 C12 117.1(7) . . . yes
C8 C9 C10 120.9(7) . . . yes
C9 C10 C11 119.5(8) . . . yes
N2 C11 C10 122.2(7) . . . yes
N2 C12 C1 117.3(5) . . . yes
N2 C12 C8 122.3(7) . . . yes
C1 C12 C8 120.3(6) . . . yes
N3 C13 C17 123.8(6) . . . yes
N3 C13 C24 117.0(5) . . . yes
C17 C13 C24 119.2(6) . . . yes
N3 C14 C15 123.6(7) . . . yes
C14 C15 C16 118.9(7) . . . yes
C15 C16 C17 120.0(7) . . . yes
C13 C17 C16 116.8(7) . . . yes
C13 C17 C18 119.1(7) . . . yes
C16 C17 C18 124.1(8) . . . yes
C17 C18 C19 121.2(8) . . . yes
C18 C19 C20 123.0(8) . . . yes
C19 C20 C21 126.3(8) . . . yes
C19 C20 C24 117.2(8) . . . yes
C21 C20 C24 116.5(7) . . . yes
C20 C21 C22 120.6(7) . . . yes
C21 C22 C23 118.1(7) . . . yes
N4 C23 C22 123.4(7) . . . yes
N4 C24 C13 116.2(5) . . . yes
N4 C24 C20 123.6(6) . . . yes
C13 C24 C20 120.2(6) . . . yes
N5 C25 C26 116.9(6) . . . yes
N6 C26 C25 118.9(6) . . . yes
N6 C26 C27 121.1(8) . . . yes
C25 C26 C27 119.9(8) . . . yes
C26 C27 C28 117(1) . . . yes
C27 C28 C29 120.7(9) . . . yes
C28 C29 C30 117(1) . . . yes
N6 C30 C29 123(1) . . . yes
N5 C31 C32 111.8(6) . . . yes
N7 C32 C31 116.7(6) . . . yes
N7 C32 C33 122.3(7) . . . yes
C31 C32 C33 121.0(7) . . . yes
C32 C33 C34 117.2(9) . . . yes
C33 C34 C35 121.1(9) . . . yes
C34 C35 C36 120.8(9) . . . yes
N7 C36 C35 119.2(9) . . . yes
N7 C36 C43a 121(1) . . . yes
C35 C36 C43a 118(1) . . . yes
N5 C37 C38 109.9(6) . . . yes
N8 C38 C37 116.2(6) . . . yes
N8 C38 C39 121.5(7) . . . yes
C37 C38 C39 122.2(7) . . . yes
C38 C39 C40 120.4(9) . . . yes
C39 C40 C41 118.2(9) . . . yes
C40 C41 C42 119.5(9) . . . yes
N8 C42 C41 121.4(8) . . . yes
N8 C42 C43b 124(1) . . . yes
C41 C42 C43b 113(1) . . . yes

loop_
_geom_bond_atom_site_label_1
_geom_bond_atom_site_label_2
_geom_bond_distance
_geom_bond_site_symmetry_1
_geom_bond_site_symmetry_2
_geom_bond_publ_flag
NI1 O1 2.038(4) . . yes
NI1 O2 2.107(4) . . yes
NI1 N5 2.102(5) . . yes
NI1 N6 2.076(6) . . yes
NI1 N7 2.118(6) . . yes
NI1 N8 2.131(6) . . yes
CR1 O1 1.908(4) . . yes
CR1 O2 1.885(4) . . yes
CR1 N1 2.080(5) . . yes
CR1 N2 2.111(5) . . yes
CR1 N3 2.092(5) . . yes
CR1 N4 2.065(5) . . yes
CL1 O3 1.417(6) . . yes
CL1 O4 1.423(7) . . yes
CL1 O5 1.430(8) . . yes
CL1 O6 1.390(7) . . yes
CL2 O7 1.369(9) . . yes
CL2 O8 1.408(7) . . yes
CL2 O9 1.406(7) . . yes
CL2 O10 1.40(1) . . yes
CL3 O11 1.35(1) . . yes
CL3 O12 1.56(4) . . yes
CL3 O13 1.42(3) . . yes
CL3 O14 1.47(3) . . yes
CL3 O15 1.42(2) . . yes
CL3 O16 1.57(7) . . yes
CL3 O17 1.50(7) . . yes
CL3 O18 1.43(3) . . yes
CL3 O19 1.46(2) . . yes
CL3 O20 1.37(2) . . yes
O11 O12 1.59(4) . . yes
O11 O13 1.11(3) . . yes
O12 O14 0.99(4) . . yes
O12 O18 1.40(4) . . yes
O13 O20 1.60(3) . . yes
O14 O17 1.16(6) . . yes
O14 O18 1.60(5) . . yes
O15 O16 1.02(7) . . yes
O15 O17 1.21(6) . . yes
O16 O20 1.45(7) . . yes
O17 O18 1.66(7) . . yes
O18 O19 0.98(4) . . yes
O19 O20 1.62(3) . . yes
O24 O25 1.32(6) . . yes
N1 C1 1.362(8) . . yes
N1 C2 1.333(8) . . yes
N2 C11 1.311(8) . . yes
N2 C12 1.360(8) . . yes
N3 C13 1.366(8) . . yes
N3 C14 1.334(8) . . yes
N4 C23 1.328(8) . . yes
N4 C24 1.368(8) . . yes
N5 C25 1.495(8) . . yes
N5 C31 1.472(9) . . yes
N5 C37 1.463(9) . . yes
N6 C26 1.331(9) . . yes
N6 C30 1.348(10) . . yes
N7 C32 1.328(9) . . yes
N7 C36 1.348(10) . . yes
N8 C38 1.355(9) . . yes
N8 C42 1.342(9) . . yes
C1 C5 1.422(9) . . yes
C1 C12 1.419(9) . . yes
C2 C3 1.39(1) . . yes
C3 C4 1.38(1) . . yes
C4 C5 1.37(1) . . yes
C5 C6 1.44(1) . . yes
C6 C7 1.34(1) . . yes
C7 C8 1.44(1) . . yes
C8 C9 1.37(1) . . yes
C8 C12 1.421(9) . . yes
C9 C10 1.33(1) . . yes
C10 C11 1.42(1) . . yes
C13 C17 1.417(9) . . yes
C13 C24 1.429(8) . . yes
C14 C15 1.40(1) . . yes
C15 C16 1.39(1) . . yes
C16 C17 1.39(1) . . yes
C17 C18 1.40(1) . . yes
C18 C19 1.30(1) . . yes
C19 C20 1.45(1) . . yes
C20 C21 1.40(1) . . yes
C20 C24 1.389(9) . . yes
C21 C22 1.39(1) . . yes
C22 C23 1.39(1) . . yes
C25 C26 1.46(1) . . yes
C26 C27 1.36(1) . . yes
C27 C28 1.41(2) . . yes
C28 C29 1.37(2) . . yes
C29 C30 1.31(1) . . yes
C31 C32 1.49(1) . . yes
C32 C33 1.41(1) . . yes
C33 C34 1.37(1) . . yes
C34 C35 1.31(1) . . yes
C35 C36 1.42(1) . . yes
C36 C43a 1.24(3) . . yes
C37 C38 1.50(1) . . yes
C38 C39 1.39(1) . . yes
C39 C40 1.35(1) . . yes
C40 C41 1.42(2) . . yes
C41 C42 1.38(1) . . yes
C42 C43b 1.26(2) . . yes

loop_
_geom_contact_atom_site_label_1
_geom_contact_atom_site_label_2
_geom_contact_distance
_geom_contact_site_symmetry_1
_geom_contact_site_symmetry_2
_geom_contact_publ_flag
O1 O8 2.943(8) . . ?
O1 O10 3.24(1) . . ?
O2 O22 2.99(2) . . ?
O2 O21 3.15(2) . . ?
O3 C39 3.40(1) . . ?
O3 C33 3.53(1) . 2_576 ?
O4 C24 3.163(9) . 2_566 ?
O4 C20 3.256(9) . 2_566 ?
O4 C13 3.286(8) . 2_566 ?
O4 C6 3.41(1) . 1_455 ?
O4 C11 3.44(1) . 2_566 ?
O4 C19 3.51(1) . 2_566 ?
O4 C17 3.544(10) . 2_566 ?
O5 O22 3.01(2) . . ?
O5 C25 3.57(1) . 2_576 ?
O5 C19 3.60(1) . 2_566 ?
O6 C22 3.34(1) . . ?
O6 O22 3.37(2) . . ?
O6 C39 3.41(1) . . ?
O6 C23 3.47(1) . . ?
O6 C11 3.47(1) . 2_566 ?
O7 C9 3.36(1) . 1_554 ?
O7 O23 3.39(4) . 2_665 ?
O7 C10 3.52(1) . 1_554 ?
O7 C21 3.53(2) . 2_565 ?
O8 C43b 3.23(2) . . ?
O8 N3 3.283(10) . . ?
O8 C41 3.29(1) . 2_565 ?
O8 C14 3.33(1) . . ?
O8 C13 3.447(10) . . ?
O8 C15 3.59(1) . . ?
O9 C9 3.41(1) . 1_554 ?
O9 C14 3.53(1) . 2_665 ?
O9 C3 3.53(1) . 2_665 ?
O10 C15 3.38(1) . 2_665 ?
O10 C43a 3.56(3) . . ?
O11 C39 3.31(2) . 1_655 ?
O11 C33 3.38(2) . 2_676 ?
O11 C3 3.42(2) . . ?
O11 C4 3.46(2) . . ?
O11 C31 3.56(2) . 2_676 ?
O12 C3 2.93(4) . . ?
O12 C16 3.33(4) . 2_665 ?
O12 C40 3.37(4) . 1_655 ?
O12 C39 3.43(4) . 1_655 ?
O12 C4 3.53(4) . . ?
O13 C31 3.10(3) . 2_676 ?
O13 C39 3.38(3) . 1_655 ?
O14 C3 3.43(4) . . ?
O14 C16 3.49(3) . 2_665 ?
O15 O23 2.86(5) . 1_565 ?
O15 C29 3.44(2) . 2_675 ?
O15 O21 3.46(3) . 2_676 ?
O16 O23 2.57(8) . 1_565 ?
O16 O21 2.80(8) . 2_676 ?
O16 O22 3.32(8) . 2_676 ?
O17 C28 3.42(7) . 2_675 ?
O17 C29 3.44(7) . 2_675 ?
O18 C16 3.15(4) . 2_665 ?
O18 C18 3.32(4) . 2_665 ?
O18 C40 3.49(3) . 1_655 ?
O18 C39 3.51(3) . 1_655 ?
O19 C28 3.42(2) . 2_675 ?
O19 C18 3.56(2) . 2_665 ?
O19 C27 3.59(2) . 1_655 ?
O19 C39 3.59(2) . 1_655 ?
O21 O22 2.73(2) . . ?
O21 C12 3.24(2) . . ?
O21 C1 3.46(2) . . ?
O21 C8 3.47(2) . . ?
O22 O23 2.76(5) . 2_666 ?
O23 O24 2.90(7) . . ?
C5 C9 3.51(1) . 2_666 ?
C6 C10 3.44(1) . 2_666 ?
C7 C12 3.58(1) . 2_666 ?
C8 C8 3.50(1) . 2_666 ?
C18 C41 3.52(1) . 2_565 ?
C19 C43b 3.50(2) . 2_565 ?
C34 C34 3.41(2) . 2_676 ?
C43b C43b 3.56(3) . 2_565 ?
